data_7714116
loop_
_publ_author_name
'Yoshino, Junro'
'Hirono, Yoshito'
'Kaneda, Ayako'
'Hayashi, Naoto'

_publ_section_title
;
 Synthesis, Structures, and Solid-State Photoresponsive Color Change
 Behavior of Boronium Complexes Bearing a Pyridine-Imine, Diimine, or
 Pyridine-Ketone Bidentate Ligand
;
_journal_name_full 'Dalton Transactions'
_journal_paper_doi 10.1039/D3DT02332J
_journal_year 2023
_chemical_absolute_configuration ad
_chemical_formula_moiety 'C23 H38 B F3 N2 O3 S'
_chemical_formula_sum 'C23 H38 B F3 N2 O3 S'
_chemical_formula_weight 490.43
_space_group_crystal_system monoclinic
_space_group_IT_number 4
_space_group_name_Hall 'P 2yb'
_space_group_name_H-M_alt 'P 1 21 1'
_atom_sites_solution_hydrogens geom
_atom_sites_solution_primary direct
_atom_sites_solution_secondary difmap
_audit_update_record
;
2022-06-03 deposited with the CCDC.	2023-10-04 downloaded from the CCDC.
;
_cell_angle_alpha 90.0000
_cell_angle_beta 106.550(8)
_cell_angle_gamma 90.0000
_cell_formula_units_Z 2
_cell_length_a 6.5214(2)
_cell_length_b 20.7113(6)
_cell_length_c 9.6322(3)
_cell_measurement_reflns_used 11529
_cell_measurement_temperature 173
_cell_measurement_theta_max 27.47
_cell_measurement_theta_min 1.97
_cell_volume 1247.09(8)
_computing_cell_refinement 'RAPID AUTO'
_computing_data_collection 'RAPID AUTO (Rigaku, ????)'
_computing_data_reduction 'RAPID AUTO'
_computing_molecular_graphics 'CrystalStructure 4.2'
_computing_publication_material 'CrystalStructure 4.2 (Rigaku, 2017)'
_computing_structure_refinement 'SHELXL Version 2018/1 (Sheldrick, 2008)'
_computing_structure_solution 'SHELXS Version 2013/1 (Sheldrick, 2008)'
_diffrn_ambient_temperature 173
_diffrn_detector_area_resol_mean 10.000
_diffrn_measured_fraction_theta_full 1.000
_diffrn_measured_fraction_theta_max 0.999
_diffrn_measurement_device_type 'Rigaku R-AXIS RAPID'
_diffrn_measurement_method \w
_diffrn_radiation_type 'Mo K\a'
_diffrn_radiation_wavelength 0.71075
_diffrn_reflns_av_R_equivalents 0.0387
_diffrn_reflns_Laue_measured_fraction_full 1.000
_diffrn_reflns_Laue_measured_fraction_max 0.999
_diffrn_reflns_limit_h_max 8
_diffrn_reflns_limit_h_min -8
_diffrn_reflns_limit_k_max 26
_diffrn_reflns_limit_k_min -26
_diffrn_reflns_limit_l_max 12
_diffrn_reflns_limit_l_min -12
_diffrn_reflns_number 12209
_diffrn_reflns_point_group_measured_fraction_full 0.952
_diffrn_reflns_point_group_measured_fraction_max 0.936
_diffrn_reflns_theta_full 25.242
_diffrn_reflns_theta_max 27.469
_diffrn_reflns_theta_min 2.206
_diffrn_standards_number 0
_exptl_absorpt_coefficient_mu 0.179
_exptl_absorpt_correction_T_max 0.941
_exptl_absorpt_correction_T_min 0.679
_exptl_absorpt_correction_type multi-scan
_exptl_absorpt_process_details 'ABSCOR (Rigaku, 1995)'
_exptl_crystal_colour colorless
_exptl_crystal_density_diffrn 1.306
_exptl_crystal_density_method 'not measured'
_exptl_crystal_description prism
_exptl_crystal_F_000 524.00
_exptl_crystal_size_max 0.678
_exptl_crystal_size_mid 0.405
_exptl_crystal_size_min 0.338
_refine_diff_density_max 0.36
_refine_diff_density_min -0.24
_refine_ls_abs_structure_details
;
 Flack x determined using 2096 quotients [(I+)-(I-)]/[(I+)+(I-)]
 (Parsons, Flack and Wagner, Acta Cryst. B69 (2013) 249-259).
;
_refine_ls_abs_structure_Flack 0.13(3)
_refine_ls_extinction_method none
_refine_ls_goodness_of_fit_ref 0.964
_refine_ls_hydrogen_treatment constr
_refine_ls_number_parameters 298
_refine_ls_number_reflns 5353
_refine_ls_number_restraints 1
_refine_ls_R_factor_all 0.0416
_refine_ls_R_factor_gt 0.0385
_refine_ls_shift/su_max 0.000
_refine_ls_structure_factor_coef Fsqd
_refine_ls_weighting_details 'w = 1/[\s^2^(Fo^2^)+(0.1000P)^2^] where P=(Fo^2^+2Fc^2^)/3'
_refine_ls_weighting_scheme calc
_refine_ls_wR_factor_gt 0.1148
_refine_ls_wR_factor_ref 0.1181
_reflns_Friedel_coverage 0.824
_reflns_Friedel_fraction_full 0.901
_reflns_Friedel_fraction_max 0.870
_reflns_number_gt 5047
_reflns_number_total 5353
_reflns_threshold_expression F^2^>2.0\s(F^2^)
_cod_data_source_file d3dt02332j2.cif
_cod_data_source_block dichexbbnotf
_cod_database_code 7714116

loop_
_space_group_symop_id
_space_group_symop_operation_xyz
1 +X,+Y,+Z
2 -X,1/2+Y,-Z

loop_
_atom_site_label
_atom_site_type_symbol
_atom_site_fract_x
_atom_site_fract_y
_atom_site_fract_z
_atom_site_U_iso_or_equiv
_atom_site_adp_type
_atom_site_occupancy
_atom_site_site_symmetry_order
_atom_site_calc_flag
_atom_site_refinement_flags_posn
_atom_site_refinement_flags_adp
_atom_site_refinement_flags_occupancy
_atom_site_disorder_assembly
_atom_site_disorder_group
S1 S 0.94091(12) 0.32662(3) 0.88364(8) 0.0409(2) Uani 1 1 d . . . . .
F1 F 0.9625(3) 0.44579(9) 0.97620(19) 0.0502(5) Uani 1 1 d . . . . .
F2 F 0.9789(7) 0.43696(12) 0.7607(3) 0.1023(12) Uani 1 1 d . . . . .
F3 F 0.6785(4) 0.42488(13) 0.8107(3) 0.0946(11) Uani 1 1 d . . . . .
O1 O 0.8310(4) 0.30979(12) 0.9869(3) 0.0534(6) Uani 1 1 d . . . . .
O2 O 1.1672(4) 0.32453(16) 0.9376(4) 0.0827(10) Uani 1 1 d . . . . .
O3 O 0.8502(6) 0.29997(13) 0.7420(3) 0.0816(10) Uani 1 1 d . . . . .
N1 N 0.2986(3) 0.28613(9) 0.5482(2) 0.0225(4) Uani 1 1 d . . . . .
N2 N 0.4197(3) 0.19864(9) 0.70774(19) 0.0218(4) Uani 1 1 d . . . . .
C1 C 0.1318(3) 0.16953(12) 0.4524(2) 0.0236(4) Uani 1 1 d . . . . .
H1 H 0.016733 0.177445 0.500289 0.028 Uiso 1 1 calc R U . . .
C2 C 0.0515(4) 0.19251(13) 0.2933(2) 0.0282(5) Uani 1 1 d . . . . .
H2A H -0.066499 0.163789 0.240808 0.034 Uiso 1 1 calc R U . . .
H2B H -0.008394 0.236496 0.292122 0.034 Uiso 1 1 calc R U . . .
C3 C 0.2215(4) 0.19393(14) 0.2105(2) 0.0315(5) Uani 1 1 d . . . . .
H3A H 0.167884 0.221675 0.124066 0.038 Uiso 1 1 calc R U . . .
H3B H 0.236657 0.149680 0.175834 0.038 Uiso 1 1 calc R U . . .
C4 C 0.4455(4) 0.21835(13) 0.2963(2) 0.0293(5) Uani 1 1 d . . . . .
H4A H 0.443846 0.266149 0.295412 0.035 Uiso 1 1 calc R U . . .
H4B H 0.549843 0.204139 0.245409 0.035 Uiso 1 1 calc R U . . .
C5 C 0.5250(3) 0.19533(12) 0.4558(2) 0.0236(4) Uani 1 1 d . . . . .
H5 H 0.657576 0.219905 0.505574 0.028 Uiso 1 1 calc R U . . .
C6 C 0.5779(4) 0.12285(12) 0.4663(3) 0.0268(5) Uani 1 1 d . . . . .
H6A H 0.653867 0.112489 0.568318 0.032 Uiso 1 1 calc R U . . .
H6B H 0.677373 0.113892 0.407824 0.032 Uiso 1 1 calc R U . . .
C7 C 0.3825(4) 0.07708(12) 0.4151(3) 0.0305(5) Uani 1 1 d . . . . .
H7A H 0.341744 0.074590 0.308030 0.037 Uiso 1 1 calc R U . . .
H7B H 0.426877 0.033267 0.452959 0.037 Uiso 1 1 calc R U . . .
C8 C 0.1844(4) 0.09644(12) 0.4609(3) 0.0286(5) Uani 1 1 d . . . . .
H8A H 0.204660 0.081888 0.561855 0.034 Uiso 1 1 calc R U . . .
H8B H 0.059256 0.073011 0.398935 0.034 Uiso 1 1 calc R U . . .
C9 C 0.3449(4) 0.30440(12) 0.6814(2) 0.0294(5) Uani 1 1 d . . . . .
H9 H 0.332291 0.347520 0.711547 0.035 Uiso 1 1 calc R U . . .
C10 C 0.4186(4) 0.25085(12) 0.7789(2) 0.0284(5) Uani 1 1 d . . . . .
H10 H 0.460426 0.253911 0.881534 0.034 Uiso 1 1 calc R U . . .
C11 C 0.2169(3) 0.33519(11) 0.4320(2) 0.0226(4) Uani 1 1 d . . . . .
H11 H 0.192893 0.313130 0.336340 0.027 Uiso 1 1 calc R U . . .
C12 C 0.0021(4) 0.36218(13) 0.4401(3) 0.0301(5) Uani 1 1 d . . . . .
H12A H 0.019485 0.382120 0.536221 0.036 Uiso 1 1 calc R U . . .
H12B H -0.103371 0.326723 0.427780 0.036 Uiso 1 1 calc R U . . .
C13 C -0.0791(4) 0.41286(15) 0.3209(3) 0.0372(6) Uani 1 1 d . . . . .
H13A H -0.110833 0.391691 0.224970 0.045 Uiso 1 1 calc R U . . .
H13B H -0.213441 0.432069 0.330411 0.045 Uiso 1 1 calc R U . . .
C14 C 0.0848(4) 0.46579(14) 0.3302(3) 0.0365(6) Uani 1 1 d . . . . .
H14A H 0.108469 0.489298 0.422914 0.044 Uiso 1 1 calc R U . . .
H14B H 0.030398 0.496933 0.250194 0.044 Uiso 1 1 calc R U . . .
C15 C 0.2960(4) 0.43720(13) 0.3205(3) 0.0324(5) Uani 1 1 d . . . . .
H15A H 0.273694 0.415661 0.225573 0.039 Uiso 1 1 calc R U . . .
H15B H 0.401661 0.472252 0.327576 0.039 Uiso 1 1 calc R U . . .
C16 C 0.3824(4) 0.38851(12) 0.4416(3) 0.0293(5) Uani 1 1 d . . . . .
H16A H 0.412884 0.410373 0.536757 0.035 Uiso 1 1 calc R U . . .
H16B H 0.517425 0.369585 0.432616 0.035 Uiso 1 1 calc R U . . .
C17 C 0.4850(3) 0.13773(11) 0.7897(2) 0.0221(4) Uani 1 1 d . . . . .
H17 H 0.487061 0.102786 0.718499 0.027 Uiso 1 1 calc R U . . .
C18 C 0.7104(3) 0.14326(11) 0.8944(3) 0.0260(5) Uani 1 1 d . . . . .
H18A H 0.814032 0.153863 0.840073 0.031 Uiso 1 1 calc R U . . .
H18B H 0.714408 0.178238 0.965190 0.031 Uiso 1 1 calc R U . . .
C19 C 0.7709(4) 0.07895(12) 0.9739(3) 0.0296(5) Uani 1 1 d . . . . .
H19A H 0.778456 0.044991 0.903172 0.036 Uiso 1 1 calc R U . . .
H19B H 0.914229 0.082864 1.044440 0.036 Uiso 1 1 calc R U . . .
C20 C 0.6096(4) 0.05917(14) 1.0530(3) 0.0348(6) Uani 1 1 d . . . . .
H20A H 0.649369 0.016410 1.098706 0.042 Uiso 1 1 calc R U . . .
H20B H 0.612682 0.090779 1.130709 0.042 Uiso 1 1 calc R U . . .
C21 C 0.3855(4) 0.05589(14) 0.9500(3) 0.0339(5) Uani 1 1 d . . . . .
H21A H 0.283028 0.045638 1.005498 0.041 Uiso 1 1 calc R U . . .
H21B H 0.378593 0.020682 0.879351 0.041 Uiso 1 1 calc R U . . .
C22 C 0.3205(4) 0.11916(12) 0.8689(2) 0.0278(5) Uani 1 1 d . . . . .
H22A H 0.311702 0.153673 0.938117 0.033 Uiso 1 1 calc R U . . .
H22B H 0.177706 0.114383 0.798163 0.033 Uiso 1 1 calc R U . . .
C23 C 0.8875(6) 0.41281(16) 0.8564(3) 0.0436(7) Uani 1 1 d . . . . .
B1 B 0.3423(4) 0.21086(12) 0.5371(3) 0.0206(4) Uani 1 1 d . . . . .

loop_
_atom_site_aniso_label
_atom_site_aniso_U_11
_atom_site_aniso_U_22
_atom_site_aniso_U_33
_atom_site_aniso_U_23
_atom_site_aniso_U_13
_atom_site_aniso_U_12
S1 0.0539(4) 0.0249(3) 0.0523(4) -0.0036(3) 0.0285(3) -0.0014(3)
F1 0.0686(11) 0.0339(10) 0.0438(9) -0.0147(8) 0.0092(8) -0.0039(8)
F2 0.222(4) 0.0395(13) 0.0659(14) -0.0033(11) 0.0745(19) -0.0309(17)
F3 0.0783(17) 0.0561(15) 0.108(2) -0.0051(15) -0.0399(16) 0.0166(12)
O1 0.0651(13) 0.0442(14) 0.0620(14) 0.0009(11) 0.0361(12) -0.0057(11)
O2 0.0560(14) 0.0579(17) 0.146(3) 0.009(2) 0.0479(17) 0.0166(14)
O3 0.149(3) 0.0431(15) 0.0652(17) -0.0259(14) 0.0508(19) -0.0286(18)
N1 0.0230(8) 0.0217(10) 0.0230(8) 0.0016(7) 0.0070(7) 0.0016(7)
N2 0.0238(8) 0.0192(9) 0.0230(8) 0.0008(7) 0.0076(7) 0.0007(7)
C1 0.0178(8) 0.0273(11) 0.0258(10) -0.0043(9) 0.0064(8) -0.0022(8)
C2 0.0226(9) 0.0315(13) 0.0262(10) -0.0047(10) 0.0001(8) 0.0002(9)
C3 0.0378(12) 0.0331(13) 0.0226(10) 0.0003(10) 0.0071(9) 0.0049(10)
C4 0.0350(11) 0.0273(12) 0.0303(11) 0.0006(9) 0.0169(10) 0.0029(9)
C5 0.0199(9) 0.0256(11) 0.0272(10) -0.0012(9) 0.0098(8) -0.0004(8)
C6 0.0249(9) 0.0286(12) 0.0285(10) -0.0011(9) 0.0101(8) 0.0042(9)
C7 0.0315(11) 0.0238(12) 0.0351(12) -0.0054(10) 0.0078(9) 0.0012(9)
C8 0.0278(10) 0.0278(12) 0.0297(11) -0.0035(9) 0.0072(9) -0.0069(9)
C9 0.0386(12) 0.0219(11) 0.0274(11) -0.0002(9) 0.0091(9) 0.0048(10)
C10 0.0359(11) 0.0249(12) 0.0226(10) -0.0010(9) 0.0055(9) 0.0038(9)
C11 0.0231(9) 0.0198(11) 0.0250(10) 0.0044(8) 0.0069(8) 0.0031(8)
C12 0.0281(10) 0.0308(13) 0.0346(12) 0.0078(10) 0.0143(9) 0.0080(9)
C13 0.0277(11) 0.0423(15) 0.0431(13) 0.0129(12) 0.0126(10) 0.0116(10)
C14 0.0425(13) 0.0283(13) 0.0400(14) 0.0096(11) 0.0139(11) 0.0108(10)
C15 0.0315(11) 0.0301(13) 0.0369(12) 0.0079(11) 0.0119(9) -0.0014(10)
C16 0.0258(10) 0.0276(12) 0.0329(12) 0.0054(10) 0.0056(9) -0.0008(9)
C17 0.0242(9) 0.0207(10) 0.0220(9) 0.0002(8) 0.0074(8) 0.0017(8)
C18 0.0223(9) 0.0228(11) 0.0314(11) -0.0012(9) 0.0054(8) 0.0005(8)
C19 0.0272(10) 0.0271(12) 0.0299(11) -0.0007(10) 0.0005(9) 0.0061(9)
C20 0.0456(14) 0.0303(13) 0.0265(11) 0.0062(10) 0.0073(10) 0.0029(11)
C21 0.0378(12) 0.0297(13) 0.0354(12) 0.0044(11) 0.0123(10) -0.0054(10)
C22 0.0254(9) 0.0284(12) 0.0307(11) 0.0036(10) 0.0099(9) -0.0008(9)
C23 0.0636(18) 0.0306(15) 0.0298(12) -0.0017(11) 0.0022(12) -0.0030(13)
B1 0.0209(9) 0.0201(11) 0.0213(10) -0.0001(9) 0.0068(8) 0.0011(8)

loop_
_atom_type_symbol
_atom_type_description
_atom_type_scat_dispersion_real
_atom_type_scat_dispersion_imag
_atom_type_scat_source
C C 0.0033 0.0016
;
International Tables for Crystallography
(Vol. C, Tables 4.2.6.8 and 6.1.1.4)
;
H H 0.0000 0.0000
;
International Tables for Crystallography
(Vol. C, Table 6.1.1.4)
;
B B 0.0013 0.0007
;
International Tables for Crystallography
(Vol. C, Tables 4.2.6.8 and 6.1.1.4)
;
F F 0.0171 0.0103
;
International Tables for Crystallography
(Vol. C, Tables 4.2.6.8 and 6.1.1.4)
;
N N 0.0061 0.0033
;
International Tables for Crystallography
(Vol. C, Tables 4.2.6.8 and 6.1.1.4)
;
S S 0.1246 0.1234
;
International Tables for Crystallography
(Vol. C, Tables 4.2.6.8 and 6.1.1.4)
;
O O 0.0106 0.0060
;
International Tables for Crystallography
(Vol. C, Tables 4.2.6.8 and 6.1.1.4)
;

loop_
_geom_angle_atom_site_label_1
_geom_angle_atom_site_label_2
_geom_angle_atom_site_label_3
_geom_angle
_geom_angle_site_symmetry_1
_geom_angle_site_symmetry_3
_geom_angle_publ_flag
O2 S1 O1 114.48(19) . . ?
O2 S1 O3 116.2(2) . . ?
O1 S1 O3 114.62(18) . . ?
O2 S1 C23 102.64(18) . . ?
O1 S1 C23 103.10(15) . . ?
O3 S1 C23 103.28(16) . . ?
C9 N1 C11 118.6(2) . . ?
C9 N1 B1 111.00(19) . . ?
C11 N1 B1 130.38(18) . . ?
C10 N2 C17 118.49(18) . . ?
C10 N2 B1 111.63(19) . . ?
C17 N2 B1 129.87(18) . . ?
C2 C1 C8 111.14(19) . . ?
C2 C1 B1 109.53(18) . . ?
C8 C1 B1 110.21(18) . . ?
C2 C1 H1 108.6 . . ?
C8 C1 H1 108.6 . . ?
B1 C1 H1 108.6 . . ?
C3 C2 C1 115.38(18) . . ?
C3 C2 H2A 108.4 . . ?
C1 C2 H2A 108.4 . . ?
C3 C2 H2B 108.4 . . ?
C1 C2 H2B 108.4 . . ?
H2A C2 H2B 107.5 . . ?
C2 C3 C4 116.10(19) . . ?
C2 C3 H3A 108.3 . . ?
C4 C3 H3A 108.3 . . ?
C2 C3 H3B 108.3 . . ?
C4 C3 H3B 108.3 . . ?
H3A C3 H3B 107.4 . . ?
C3 C4 C5 115.34(19) . . ?
C3 C4 H4A 108.4 . . ?
C5 C4 H4A 108.4 . . ?
C3 C4 H4B 108.4 . . ?
C5 C4 H4B 108.4 . . ?
H4A C4 H4B 107.5 . . ?
C6 C5 C4 111.80(19) . . ?
C6 C5 B1 109.95(18) . . ?
C4 C5 B1 109.32(17) . . ?
C6 C5 H5 108.6 . . ?
C4 C5 H5 108.6 . . ?
B1 C5 H5 108.6 . . ?
C5 C6 C7 115.29(19) . . ?
C5 C6 H6A 108.5 . . ?
C7 C6 H6A 108.5 . . ?
C5 C6 H6B 108.5 . . ?
C7 C6 H6B 108.5 . . ?
H6A C6 H6B 107.5 . . ?
C8 C7 C6 115.6(2) . . ?
C8 C7 H7A 108.4 . . ?
C6 C7 H7A 108.4 . . ?
C8 C7 H7B 108.4 . . ?
C6 C7 H7B 108.4 . . ?
H7A C7 H7B 107.4 . . ?
C7 C8 C1 115.6(2) . . ?
C7 C8 H8A 108.4 . . ?
C1 C8 H8A 108.4 . . ?
C7 C8 H8B 108.4 . . ?
C1 C8 H8B 108.4 . . ?
H8A C8 H8B 107.4 . . ?
N1 C9 C10 111.2(2) . . ?
N1 C9 H9 124.4 . . ?
C10 C9 H9 124.4 . . ?
N2 C10 C9 110.6(2) . . ?
N2 C10 H10 124.7 . . ?
C9 C10 H10 124.7 . . ?
N1 C11 C16 110.57(17) . . ?
N1 C11 C12 110.26(17) . . ?
C16 C11 C12 111.9(2) . . ?
N1 C11 H11 108.0 . . ?
C16 C11 H11 108.0 . . ?
C12 C11 H11 108.0 . . ?
C11 C12 C13 109.71(19) . . ?
C11 C12 H12A 109.7 . . ?
C13 C12 H12A 109.7 . . ?
C11 C12 H12B 109.7 . . ?
C13 C12 H12B 109.7 . . ?
H12A C12 H12B 108.2 . . ?
C14 C13 C12 111.3(2) . . ?
C14 C13 H13A 109.4 . . ?
C12 C13 H13A 109.4 . . ?
C14 C13 H13B 109.4 . . ?
C12 C13 H13B 109.4 . . ?
H13A C13 H13B 108.0 . . ?
C13 C14 C15 110.4(2) . . ?
C13 C14 H14A 109.6 . . ?
C15 C14 H14A 109.6 . . ?
C13 C14 H14B 109.6 . . ?
C15 C14 H14B 109.6 . . ?
H14A C14 H14B 108.1 . . ?
C16 C15 C14 110.7(2) . . ?
C16 C15 H15A 109.5 . . ?
C14 C15 H15A 109.5 . . ?
C16 C15 H15B 109.5 . . ?
C14 C15 H15B 109.5 . . ?
H15A C15 H15B 108.1 . . ?
C15 C16 C11 109.32(19) . . ?
C15 C16 H16A 109.8 . . ?
C11 C16 H16A 109.8 . . ?
C15 C16 H16B 109.8 . . ?
C11 C16 H16B 109.8 . . ?
H16A C16 H16B 108.3 . . ?
N2 C17 C18 111.27(18) . . ?
N2 C17 C22 110.04(17) . . ?
C18 C17 C22 111.58(18) . . ?
N2 C17 H17 107.9 . . ?
C18 C17 H17 107.9 . . ?
C22 C17 H17 107.9 . . ?
C19 C18 C17 109.05(19) . . ?
C19 C18 H18A 109.9 . . ?
C17 C18 H18A 109.9 . . ?
C19 C18 H18B 109.9 . . ?
C17 C18 H18B 109.9 . . ?
H18A C18 H18B 108.3 . . ?
C20 C19 C18 111.6(2) . . ?
C20 C19 H19A 109.3 . . ?
C18 C19 H19A 109.3 . . ?
C20 C19 H19B 109.3 . . ?
C18 C19 H19B 109.3 . . ?
H19A C19 H19B 108.0 . . ?
C21 C20 C19 111.1(2) . . ?
C21 C20 H20A 109.4 . . ?
C19 C20 H20A 109.4 . . ?
C21 C20 H20B 109.4 . . ?
C19 C20 H20B 109.4 . . ?
H20A C20 H20B 108.0 . . ?
C20 C21 C22 111.9(2) . . ?
C20 C21 H21A 109.2 . . ?
C22 C21 H21A 109.2 . . ?
C20 C21 H21B 109.2 . . ?
C22 C21 H21B 109.2 . . ?
H21A C21 H21B 107.9 . . ?
C21 C22 C17 109.85(19) . . ?
C21 C22 H22A 109.7 . . ?
C17 C22 H22A 109.7 . . ?
C21 C22 H22B 109.7 . . ?
C17 C22 H22B 109.7 . . ?
H22A C22 H22B 108.2 . . ?
F1 C23 F2 106.6(3) . . ?
F1 C23 F3 106.5(3) . . ?
F2 C23 F3 108.6(3) . . ?
F1 C23 S1 112.0(2) . . ?
F2 C23 S1 111.3(3) . . ?
F3 C23 S1 111.5(2) . . ?
N1 B1 N2 95.52(16) . . ?
N1 B1 C1 114.00(17) . . ?
N2 B1 C1 114.03(18) . . ?
N1 B1 C5 113.18(18) . . ?
N2 B1 C5 113.75(17) . . ?
C1 B1 C5 106.42(18) . . ?

loop_
_geom_bond_atom_site_label_1
_geom_bond_atom_site_label_2
_geom_bond_distance
_geom_bond_site_symmetry_2
_geom_bond_publ_flag
S1 O2 1.419(3) . ?
S1 O1 1.425(2) . ?
S1 O3 1.434(3) . ?
S1 C23 1.823(3) . ?
F1 C23 1.310(3) . ?
F2 C23 1.330(4) . ?
F3 C23 1.331(4) . ?
N1 C9 1.288(3) . ?
N1 C11 1.493(3) . ?
N1 B1 1.594(3) . ?
N2 C10 1.281(3) . ?
N2 C17 1.485(3) . ?
N2 B1 1.596(3) . ?
C1 C2 1.546(3) . ?
C1 C8 1.549(3) . ?
C1 B1 1.626(3) . ?
C1 H1 1.0000 . ?
C2 C3 1.539(3) . ?
C2 H2A 0.9900 . ?
C2 H2B 0.9900 . ?
C3 C4 1.545(3) . ?
C3 H3A 0.9900 . ?
C3 H3B 0.9900 . ?
C4 C5 1.549(3) . ?
C4 H4A 0.9900 . ?
C4 H4B 0.9900 . ?
C5 C6 1.537(3) . ?
C5 B1 1.634(3) . ?
C5 H5 1.0000 . ?
C6 C7 1.552(3) . ?
C6 H6A 0.9900 . ?
C6 H6B 0.9900 . ?
C7 C8 1.533(3) . ?
C7 H7A 0.9900 . ?
C7 H7B 0.9900 . ?
C8 H8A 0.9900 . ?
C8 H8B 0.9900 . ?
C9 C10 1.444(3) . ?
C9 H9 0.9500 . ?
C10 H10 0.9500 . ?
C11 C16 1.528(3) . ?
C11 C12 1.531(3) . ?
C11 H11 1.0000 . ?
C12 C13 1.534(3) . ?
C12 H12A 0.9900 . ?
C12 H12B 0.9900 . ?
C13 C14 1.516(4) . ?
C13 H13A 0.9900 . ?
C13 H13B 0.9900 . ?
C14 C15 1.526(4) . ?
C14 H14A 0.9900 . ?
C14 H14B 0.9900 . ?
C15 C16 1.524(3) . ?
C15 H15A 0.9900 . ?
C15 H15B 0.9900 . ?
C16 H16A 0.9900 . ?
C16 H16B 0.9900 . ?
C17 C18 1.532(3) . ?
C17 C22 1.532(3) . ?
C17 H17 1.0000 . ?
C18 C19 1.531(3) . ?
C18 H18A 0.9900 . ?
C18 H18B 0.9900 . ?
C19 C20 1.521(4) . ?
C19 H19A 0.9900 . ?
C19 H19B 0.9900 . ?
C20 C21 1.516(3) . ?
C20 H20A 0.9900 . ?
C20 H20B 0.9900 . ?
C21 C22 1.523(4) . ?
C21 H21A 0.9900 . ?
C21 H21B 0.9900 . ?
C22 H22A 0.9900 . ?
C22 H22B 0.9900 . ?

loop_
_geom_torsion_atom_site_label_1
_geom_torsion_atom_site_label_2
_geom_torsion_atom_site_label_3
_geom_torsion_atom_site_label_4
_geom_torsion
_geom_torsion_site_symmetry_1
_geom_torsion_site_symmetry_2
_geom_torsion_site_symmetry_3
_geom_torsion_site_symmetry_4
_geom_torsion_publ_flag
C8 C1 C2 C3 -69.9(3) . . . . ?
B1 C1 C2 C3 52.1(3) . . . . ?
C1 C2 C3 C4 -40.2(3) . . . . ?
C2 C3 C4 C5 40.1(3) . . . . ?
C3 C4 C5 C6 70.3(2) . . . . ?
C3 C4 C5 B1 -51.7(3) . . . . ?
C4 C5 C6 C7 -69.2(2) . . . . ?
B1 C5 C6 C7 52.4(3) . . . . ?
C5 C6 C7 C8 -41.3(3) . . . . ?
C6 C7 C8 C1 40.6(3) . . . . ?
C2 C1 C8 C7 70.2(2) . . . . ?
B1 C1 C8 C7 -51.5(3) . . . . ?
C11 N1 C9 C10 179.27(18) . . . . ?
B1 N1 C9 C10 -1.0(3) . . . . ?
C17 N2 C10 C9 -178.27(19) . . . . ?
B1 N2 C10 C9 0.6(3) . . . . ?
N1 C9 C10 N2 0.2(3) . . . . ?
C9 N1 C11 C16 60.7(3) . . . . ?
B1 N1 C11 C16 -119.1(2) . . . . ?
C9 N1 C11 C12 -63.6(3) . . . . ?
B1 N1 C11 C12 116.6(2) . . . . ?
N1 C11 C12 C13 179.6(2) . . . . ?
C16 C11 C12 C13 56.1(3) . . . . ?
C11 C12 C13 C14 -55.6(3) . . . . ?
C12 C13 C14 C15 57.3(3) . . . . ?
C13 C14 C15 C16 -58.7(3) . . . . ?
C14 C15 C16 C11 58.1(3) . . . . ?
N1 C11 C16 C15 179.15(19) . . . . ?
C12 C11 C16 C15 -57.5(3) . . . . ?
C10 N2 C17 C18 -57.7(3) . . . . ?
B1 N2 C17 C18 123.6(2) . . . . ?
C10 N2 C17 C22 66.5(3) . . . . ?
B1 N2 C17 C22 -112.2(2) . . . . ?
N2 C17 C18 C19 -179.02(17) . . . . ?
C22 C17 C18 C19 57.7(3) . . . . ?
C17 C18 C19 C20 -56.8(3) . . . . ?
C18 C19 C20 C21 56.1(3) . . . . ?
C19 C20 C21 C22 -55.4(3) . . . . ?
C20 C21 C22 C17 55.6(3) . . . . ?
N2 C17 C22 C21 178.72(19) . . . . ?
C18 C17 C22 C21 -57.3(3) . . . . ?
O2 S1 C23 F1 -58.1(3) . . . . ?
O1 S1 C23 F1 61.1(3) . . . . ?
O3 S1 C23 F1 -179.3(3) . . . . ?
O2 S1 C23 F2 61.1(3) . . . . ?
O1 S1 C23 F2 -179.7(3) . . . . ?
O3 S1 C23 F2 -60.0(3) . . . . ?
O2 S1 C23 F3 -177.4(3) . . . . ?
O1 S1 C23 F3 -58.2(3) . . . . ?
O3 S1 C23 F3 61.5(3) . . . . ?
C9 N1 B1 N2 1.2(2) . . . . ?
C11 N1 B1 N2 -179.09(18) . . . . ?
C9 N1 B1 C1 120.6(2) . . . . ?
C11 N1 B1 C1 -59.7(3) . . . . ?
C9 N1 B1 C5 -117.6(2) . . . . ?
C11 N1 B1 C5 62.1(3) . . . . ?
C10 N2 B1 N1 -1.0(2) . . . . ?
C17 N2 B1 N1 177.70(19) . . . . ?
C10 N2 B1 C1 -120.4(2) . . . . ?
C17 N2 B1 C1 58.3(3) . . . . ?
C10 N2 B1 C5 117.3(2) . . . . ?
C17 N2 B1 C5 -64.0(3) . . . . ?
C2 C1 B1 N1 63.3(2) . . . . ?
C8 C1 B1 N1 -174.16(18) . . . . ?
C2 C1 B1 N2 171.56(18) . . . . ?
C8 C1 B1 N2 -65.9(2) . . . . ?
C2 C1 B1 C5 -62.2(2) . . . . ?
C8 C1 B1 C5 60.4(2) . . . . ?
C6 C5 B1 N1 172.94(17) . . . . ?
C4 C5 B1 N1 -64.0(2) . . . . ?
C6 C5 B1 N2 65.3(2) . . . . ?
C4 C5 B1 N2 -171.60(19) . . . . ?
C6 C5 B1 C1 -61.1(2) . . . . ?
C4 C5 B1 C1 62.0(2) . . . . ?
